data_1546386
loop_
_publ_author_name
'Landmann, Johannes'
'Hennig, Philipp T.'
'Ignat'ev, Nikolai'
'Finze, Maik'

_publ_section_title
;
 Borylation of Fluorinated Arenes with the Boron-centred Nucleophile
 B(CN)32&#x2212; -- a Unique Entry to Aryltricyanoborates
;
_journal_name_full 'Chem. Sci.'
_journal_paper_doi 10.1039/C7SC02249B
_journal_year 2017
_chemical_formula_moiety 'C12 H2 B2 F2 N6, 2(C6 H16 N)'
_chemical_formula_sum 'C24 H34 B2 F2 N8'
_chemical_formula_weight 494.21
_space_group_crystal_system triclinic
_space_group_IT_number 2
_space_group_name_Hall '-P 1'
_space_group_name_H-M_alt 'P -1'
_symmetry_space_group_name_Hall '-P 1'
_symmetry_space_group_name_H-M 'P -1'
_atom_sites_solution_hydrogens difmap
_atom_sites_solution_primary iterative
_atom_sites_solution_secondary difmap
_audit_creation_method SHELXL-2014/7
_audit_update_record
;
2017-05-09 deposited with the CCDC.
2017-06-26 downloaded from the CCDC.
;
_cell_angle_alpha 98.148(9)
_cell_angle_beta 105.678(9)
_cell_angle_gamma 106.755(8)
_cell_formula_units_Z 1
_cell_length_a 7.2310(18)
_cell_length_b 10.113(3)
_cell_length_c 10.502(3)
_cell_measurement_reflns_used 2372
_cell_measurement_temperature 100(2)
_cell_measurement_theta_max 26.74
_cell_measurement_theta_min 2.62
_cell_volume 687.6(3)
_computing_cell_refinement 'Saint+ ver. V8.34A (Bruker AXS)'
_computing_data_collection 'APEX2 ver. 2014.9 (Bruker AXS)'
_computing_data_reduction 'Saint+ ver. V8.34A (Bruker AXS)'
_computing_molecular_graphics 'ShelXLe (Huebschle et all, 2011)'
_computing_publication_material 'SHELXL-2014/7 (Sheldrick, 2014)'
_computing_structure_refinement 'SHELXL-2014/7 (Sheldrick, 2014)'
_computing_structure_solution 'SHELXT (Sheldrick, 2014)'
_diffrn_ambient_temperature 100(2)
_diffrn_detector 'CCD area detector (Apex2)'
_diffrn_measured_fraction_theta_full 0.991
_diffrn_measured_fraction_theta_max 0.977
_diffrn_measurement_device_type 'Bruker X8-APEX II'
_diffrn_measurement_method '\f and \w scans'
_diffrn_radiation_monochromator graphite
_diffrn_radiation_type MoK\a
_diffrn_radiation_wavelength 0.71073
_diffrn_reflns_av_R_equivalents 0.0646
_diffrn_reflns_av_unetI/netI 0.0725
_diffrn_reflns_Laue_measured_fraction_full 0.991
_diffrn_reflns_Laue_measured_fraction_max 0.977
_diffrn_reflns_limit_h_max 9
_diffrn_reflns_limit_h_min -9
_diffrn_reflns_limit_k_max 12
_diffrn_reflns_limit_k_min -12
_diffrn_reflns_limit_l_max 13
_diffrn_reflns_limit_l_min -13
_diffrn_reflns_number 9798
_diffrn_reflns_point_group_measured_fraction_full 0.991
_diffrn_reflns_point_group_measured_fraction_max 0.977
_diffrn_reflns_theta_full 26.000
_diffrn_reflns_theta_max 26.973
_diffrn_reflns_theta_min 2.166
_diffrn_source 'rotating-anode (Nonius FR-591)'
_exptl_absorpt_coefficient_mu 0.083
_exptl_absorpt_correction_T_max 0.7454
_exptl_absorpt_correction_T_min 0.5933
_exptl_absorpt_correction_type multi-scan
_exptl_absorpt_process_details 'SadAbs 2014/5 (Bruker AXS)'
_exptl_crystal_colour colourless
_exptl_crystal_density_diffrn 1.194
_exptl_crystal_description block
_exptl_crystal_F_000 262
_exptl_crystal_size_max 0.340
_exptl_crystal_size_mid 0.180
_exptl_crystal_size_min 0.160
_refine_diff_density_max 0.325
_refine_diff_density_min -0.328
_refine_diff_density_rms 0.064
_refine_ls_extinction_method none
_refine_ls_goodness_of_fit_ref 0.984
_refine_ls_hydrogen_treatment refall
_refine_ls_matrix_type full
_refine_ls_number_parameters 231
_refine_ls_number_reflns 2926
_refine_ls_number_restraints 0
_refine_ls_restrained_S_all 0.984
_refine_ls_R_factor_all 0.0770
_refine_ls_R_factor_gt 0.0458
_refine_ls_shift/su_max 0.000
_refine_ls_shift/su_mean 0.000
_refine_ls_structure_factor_coef Fsqd
_refine_ls_weighting_details 'w=1/[\s^2^(Fo^2^)+(0.0668P)^2^] where P=(Fo^2^+2Fc^2^)/3'
_refine_ls_weighting_scheme calc
_refine_ls_wR_factor_gt 0.1081
_refine_ls_wR_factor_ref 0.1260
_reflns_Friedel_coverage 0.000
_reflns_number_gt 1980
_reflns_number_total 2926
_reflns_threshold_expression 'I > 2\s(I)'
_cod_data_source_file c7sc02249b2.cif
_cod_data_source_block JL086_JL_Et3NH2B4D
_cod_database_code 1546386
_shelx_shelxl_version_number 2014/7
_shelx_space_group_comment
;
The symmetry employed for this shelxl refinement is uniquely defined
by the following loop, which should always be used as a source of
symmetry information in preference to the above space-group names.
They are only intended as comments.
;
_shelx_estimated_absorpt_t_min 0.972
_shelx_estimated_absorpt_t_max 0.987

loop_
_space_group_symop_operation_xyz
'x, y, z'
'-x, -y, -z'

loop_
_atom_site_label
_atom_site_type_symbol
_atom_site_fract_x
_atom_site_fract_y
_atom_site_fract_z
_atom_site_U_iso_or_equiv
_atom_site_adp_type
_atom_site_occupancy
_atom_site_site_symmetry_order
_atom_site_calc_flag
F1 F -0.18037(16) 0.21732(10) 0.89355(11) 0.0289(3) Uani 1 1 d
H1 H -0.291(3) 0.371(2) 1.0425(18) 0.019(5) Uiso 1 1 d
N1 N 0.2778(2) 0.13140(17) 0.91980(16) 0.0271(4) Uani 1 1 d
C1 C 0.2349(3) 0.22031(18) 0.87689(16) 0.0160(4) Uani 1 1 d
B1 B 0.1661(3) 0.34148(19) 0.81570(17) 0.0142(4) Uani 1 1 d
C2 C -0.0085(3) 0.26581(17) 0.67124(16) 0.0162(4) Uani 1 1 d
N2 N -0.1337(2) 0.21215(16) 0.56770(14) 0.0232(4) Uani 1 1 d
N3 N 0.4834(2) 0.52702(15) 0.76446(15) 0.0215(4) Uani 1 1 d
C3 C 0.3545(3) 0.44765(17) 0.78706(16) 0.0162(4) Uani 1 1 d
C4 C 0.0831(2) 0.42790(16) 0.91521(15) 0.0133(4) Uani 1 1 d
C5 C -0.0870(3) 0.36087(16) 0.94684(16) 0.0156(4) Uani 1 1 d
C6 C -0.1727(3) 0.42615(18) 1.02732(16) 0.0162(4) Uani 1 1 d
C11 C 0.9301(3) 0.77106(19) 0.70150(18) 0.0199(4) Uani 1 1 d
H11 H 0.779(3) 0.982(2) 0.7249(19) 0.020(5) Uiso 1 1 d
N11 N 0.7166(2) 0.76964(15) 0.68711(13) 0.0152(3) Uani 1 1 d
C12 C 0.9331(3) 0.6251(2) 0.6472(2) 0.0240(4) Uani 1 1 d
H12 H 0.808(3) 0.919(2) 0.857(2) 0.030(5) Uiso 1 1 d
C13 C 0.5759(3) 0.72794(18) 0.54106(16) 0.0182(4) Uani 1 1 d
H13 H 0.443(3) 0.818(2) 0.7994(19) 0.023(5) Uiso 1 1 d
C14 C 0.6314(3) 0.8356(2) 0.45953(18) 0.0242(4) Uani 1 1 d
H14 H 0.523(3) 0.984(2) 0.832(2) 0.034(6) Uiso 1 1 d
C15 C 0.7195(3) 0.90742(18) 0.76690(18) 0.0194(4) Uani 1 1 d
H15 H 0.418(3) 0.898(2) 0.682(2) 0.031(5) Uiso 1 1 d
C16 C 0.5099(3) 0.9012(2) 0.76960(18) 0.0212(4) Uani 1 1 d
H17 H 0.992(3) 0.8411(19) 0.6527(18) 0.016(4) Uiso 1 1 d
H18 H 0.864(3) 0.559(2) 0.695(2) 0.024(5) Uiso 1 1 d
H19 H 1.080(3) 0.634(2) 0.670(2) 0.034(6) Uiso 1 1 d
H20 H 0.867(3) 0.593(2) 0.551(2) 0.026(5) Uiso 1 1 d
H21 H 0.578(3) 0.635(2) 0.499(2) 0.030(5) Uiso 1 1 d
H22 H 0.435(3) 0.7155(19) 0.5456(18) 0.017(5) Uiso 1 1 d
H24 H 0.621(3) 0.928(2) 0.499(2) 0.034(6) Uiso 1 1 d
H25 H 0.536(3) 0.800(2) 0.370(2) 0.037(6) Uiso 1 1 d
H26 H 0.775(4) 0.853(2) 0.455(2) 0.039(6) Uiso 1 1 d
H31 H 0.658(3) 0.697(2) 0.7271(19) 0.023(5) Uiso 1 1 d
H16 H 1.004(3) 0.805(2) 0.799(2) 0.031(5) Uiso 1 1 d

loop_
_atom_site_aniso_label
_atom_site_aniso_U_11
_atom_site_aniso_U_22
_atom_site_aniso_U_33
_atom_site_aniso_U_23
_atom_site_aniso_U_13
_atom_site_aniso_U_12
F1 0.0334(7) 0.0079(5) 0.0400(6) -0.0082(4) 0.0231(5) -0.0043(4)
N1 0.0334(10) 0.0251(9) 0.0262(8) 0.0086(7) 0.0109(7) 0.0130(7)
C1 0.0163(9) 0.0164(9) 0.0131(8) -0.0005(6) 0.0057(6) 0.0033(7)
B1 0.0162(10) 0.0115(9) 0.0127(8) -0.0003(7) 0.0045(7) 0.0031(7)
C2 0.0190(9) 0.0137(8) 0.0176(8) 0.0025(6) 0.0095(7) 0.0053(7)
N2 0.0234(9) 0.0237(8) 0.0182(8) 0.0001(6) 0.0043(6) 0.0067(7)
N3 0.0256(9) 0.0160(8) 0.0246(8) 0.0030(6) 0.0133(7) 0.0058(7)
C3 0.0215(10) 0.0131(8) 0.0141(8) -0.0002(6) 0.0059(7) 0.0077(7)
C4 0.0145(9) 0.0122(8) 0.0110(7) 0.0008(6) 0.0030(6) 0.0036(7)
C5 0.0167(9) 0.0064(7) 0.0179(8) -0.0023(6) 0.0053(7) -0.0017(6)
C6 0.0142(9) 0.0149(8) 0.0166(8) 0.0008(6) 0.0072(7) 0.0001(7)
C11 0.0159(10) 0.0196(9) 0.0212(9) 0.0025(7) 0.0056(7) 0.0033(7)
N11 0.0168(8) 0.0110(7) 0.0148(7) 0.0011(5) 0.0048(6) 0.0017(6)
C12 0.0229(11) 0.0224(10) 0.0269(10) 0.0056(8) 0.0086(8) 0.0078(8)
C13 0.0205(11) 0.0152(9) 0.0146(8) -0.0021(6) 0.0019(7) 0.0058(7)
C14 0.0314(12) 0.0271(11) 0.0180(9) 0.0067(8) 0.0098(8) 0.0136(9)
C15 0.0229(10) 0.0121(9) 0.0175(9) -0.0027(6) 0.0072(7) 0.0001(7)
C16 0.0238(10) 0.0173(9) 0.0191(9) -0.0012(7) 0.0074(7) 0.0042(8)

loop_
_atom_type_symbol
_atom_type_description
_atom_type_scat_dispersion_real
_atom_type_scat_dispersion_imag
_atom_type_scat_source
C C 0.0033 0.0016 'International Tables Vol C Tables 4.2.6.8 and 6.1.1.4'
H H 0.0000 0.0000 'International Tables Vol C Tables 4.2.6.8 and 6.1.1.4'
B B 0.0013 0.0007 'International Tables Vol C Tables 4.2.6.8 and 6.1.1.4'
N N 0.0061 0.0033 'International Tables Vol C Tables 4.2.6.8 and 6.1.1.4'
F F 0.0171 0.0103 'International Tables Vol C Tables 4.2.6.8 and 6.1.1.4'

loop_
_geom_angle_atom_site_label_1
_geom_angle_atom_site_label_2
_geom_angle_atom_site_label_3
_geom_angle
_geom_angle_site_symmetry_1
_geom_angle_site_symmetry_3
N1 C1 B1 177.88(18) . .
C2 B1 C1 107.54(13) . .
C2 B1 C3 106.76(13) . .
C1 B1 C3 109.36(14) . .
C2 B1 C4 110.41(14) . .
C1 B1 C4 112.06(13) . .
C3 B1 C4 110.52(14) . .
N2 C2 B1 179.69(18) . .
N3 C3 B1 176.83(17) . .
C5 C4 C6 115.18(15) . 2_567
C5 C4 B1 121.17(14) . .
C6 C4 B1 123.63(15) 2_567 .
F1 C5 C4 117.56(15) . .
F1 C5 C6 117.04(15) . .
C4 C5 C6 125.40(16) . .
C5 C6 C4 119.42(17) . 2_567
C5 C6 H1 119.0(12) . .
C4 C6 H1 121.6(11) 2_567 .
N11 C11 C12 111.98(15) . .
N11 C11 H17 108.7(10) . .
C12 C11 H17 110.7(11) . .
N11 C11 H16 104.4(12) . .
C12 C11 H16 111.4(12) . .
H17 C11 H16 109.4(15) . .
C11 N11 C15 111.19(13) . .
C11 N11 C13 113.90(14) . .
C15 N11 C13 112.90(13) . .
C11 N11 H31 107.0(12) . .
C15 N11 H31 106.4(12) . .
C13 N11 H31 104.8(11) . .
C11 C12 H18 107.4(12) . .
C11 C12 H19 106.1(13) . .
H18 C12 H19 110.9(17) . .
C11 C12 H20 111.5(12) . .
H18 C12 H20 110.9(16) . .
H19 C12 H20 109.8(17) . .
C14 C13 N11 114.04(15) . .
C14 C13 H21 111.0(12) . .
N11 C13 H21 107.0(12) . .
C14 C13 H22 109.9(10) . .
N11 C13 H22 106.1(10) . .
H21 C13 H22 108.6(15) . .
C13 C14 H24 111.0(12) . .
C13 C14 H25 108.0(13) . .
H24 C14 H25 107.7(17) . .
C13 C14 H26 112.1(11) . .
H24 C14 H26 109.1(17) . .
H25 C14 H26 108.8(18) . .
C16 C15 N11 112.12(14) . .
C16 C15 H11 112.6(11) . .
N11 C15 H11 106.3(12) . .
C16 C15 H12 109.9(12) . .
N11 C15 H12 104.8(12) . .
H11 C15 H12 110.9(16) . .
C15 C16 H13 111.9(11) . .
C15 C16 H14 108.8(12) . .
H13 C16 H14 107.9(16) . .
C15 C16 H15 113.2(12) . .
H13 C16 H15 107.2(16) . .
H14 C16 H15 107.6(17) . .

loop_
_geom_bond_atom_site_label_1
_geom_bond_atom_site_label_2
_geom_bond_distance
_geom_bond_site_symmetry_2
F1 C5 1.3699(19) .
N1 C1 1.144(2) .
C1 B1 1.601(3) .
B1 C2 1.600(2) .
B1 C3 1.603(3) .
B1 C4 1.612(2) .
C2 N2 1.146(2) .
N3 C3 1.145(2) .
C4 C5 1.374(2) .
C4 C6 1.395(2) 2_567
C5 C6 1.376(2) .
C6 C4 1.395(2) 2_567
C6 H1 0.95(2) .
C11 N11 1.506(2) .
C11 C12 1.513(3) .
C11 H17 1.003(18) .
C11 H16 0.97(2) .
N11 C15 1.512(2) .
N11 C13 1.514(2) .
N11 H31 0.95(2) .
C12 H18 0.993(19) .
C12 H19 1.00(2) .
C12 H20 0.96(2) .
C13 C14 1.509(3) .
C13 H21 0.98(2) .
C13 H22 1.006(19) .
C14 H24 1.00(2) .
C14 H25 0.95(2) .
C14 H26 1.02(2) .
C15 C16 1.507(3) .
C15 H11 0.981(19) .
C15 H12 0.96(2) .
C16 H13 0.98(2) .
C16 H14 0.95(2) .
C16 H15 0.97(2) .
